data_7003084
loop_
_publ_author_name
'Lee, Kyungjin'
'John, Rohith P.'
'Park, Mira'
'Moon, Dohyun'
'Ri, Hyeong-Cheol'
'Kim, Ghyung Hwa'
'Lah, Myoung Soo'

_publ_section_title
;
 Steric control of the nuclearity of metallamacrocycles: formation of a
 hexanuclear gallium metalladiazamacrocycle and a hexadecanuclear
 manganese metalladiazamacrocycle
;
_journal_issue 1
_journal_name_full 'Dalton Transactions'
_journal_page_first 131
_journal_paper_doi 10.1039/b711686a
_journal_year 2008
_chemical_formula_sum 'C150 H169 Ga6 N12 O33.5'
_chemical_formula_weight 3094.29
_chemical_name_systematic
;
?
;
_space_group_IT_number 14
_symmetry_cell_setting monoclinic
_symmetry_space_group_name_Hall '-P 2yn'
_symmetry_space_group_name_H-M 'P 1 21/n 1'
_atom_sites_solution_hydrogens geom
_atom_sites_solution_primary direct
_atom_sites_solution_secondary difmap
_audit_creation_method SHELXL-97
_cell_angle_alpha 90.00
_cell_angle_beta 107.05(3)
_cell_angle_gamma 90.00
_cell_formula_units_Z 2
_cell_length_a 16.918(3)
_cell_length_b 27.325(6)
_cell_length_c 16.928(3)
_cell_measurement_reflns_used 41821
_cell_measurement_temperature 99(2)
_cell_measurement_theta_max 30.44
_cell_measurement_theta_min 1.47
_cell_volume 7482(3)
_computing_cell_refinement HKL2000
_computing_data_collection 'PAL ADSC Quantum-210'
_computing_data_reduction HKL2000
_computing_molecular_graphics ORTEP3
_computing_publication_material WinGX
_computing_structure_refinement 'Bruker SHELXTL'
_computing_structure_solution 'Bruker SHELXTL'
_diffrn_ambient_temperature 99(2)
_diffrn_measured_fraction_theta_full 0.988
_diffrn_measured_fraction_theta_max 0.988
_diffrn_measurement_device_type 'CCD area detector'
_diffrn_measurement_method 'phi scans'
_diffrn_radiation_monochromator 'Pt coated Si double crystal'
_diffrn_radiation_source 'Fixed gap multiple wiggler beamline'
_diffrn_radiation_type synchrotron
_diffrn_radiation_wavelength 0.70000
_diffrn_reflns_av_R_equivalents 0.0511
_diffrn_reflns_av_sigmaI/netI 0.0599
_diffrn_reflns_limit_h_max 24
_diffrn_reflns_limit_h_min 0
_diffrn_reflns_limit_k_max 39
_diffrn_reflns_limit_k_min -39
_diffrn_reflns_limit_l_max 23
_diffrn_reflns_limit_l_min -24
_diffrn_reflns_number 41821
_diffrn_reflns_theta_full 30.44
_diffrn_reflns_theta_max 30.44
_diffrn_reflns_theta_min 1.47
_exptl_absorpt_coefficient_mu 1.143
_exptl_absorpt_correction_T_max 0.8943
_exptl_absorpt_correction_T_min 0.8037
_exptl_absorpt_correction_type empirical
_exptl_absorpt_process_details HKL2000-Scalepack
_exptl_crystal_colour colorless
_exptl_crystal_density_diffrn 1.374
_exptl_crystal_density_method 'not measured'
_exptl_crystal_description block
_exptl_crystal_F_000 3214
_exptl_crystal_size_max 0.20
_exptl_crystal_size_mid 0.20
_exptl_crystal_size_min 0.10
_refine_diff_density_max 1.114
_refine_diff_density_min -0.935
_refine_diff_density_rms 0.108
_refine_ls_extinction_coef 0.0077(4)
_refine_ls_extinction_expression Fc^*^=kFc[1+0.001xFc^2^\l^3^/sin(2\q)]^-1/4^
_refine_ls_extinction_method SHELXL
_refine_ls_goodness_of_fit_ref 1.024
_refine_ls_hydrogen_treatment mixed
_refine_ls_matrix_type full
_refine_ls_number_parameters 959
_refine_ls_number_reflns 23484
_refine_ls_number_restraints 3
_refine_ls_restrained_S_all 1.025
_refine_ls_R_factor_all 0.0905
_refine_ls_R_factor_gt 0.0589
_refine_ls_shift/su_max 0.001
_refine_ls_shift/su_mean 0.000
_refine_ls_structure_factor_coef Fsqd
_refine_ls_weighting_details 'calc w=1/[\s^2^(Fo^2^)+(0.1157P)^2^+0.0000P] where P=(Fo^2^+2Fc^2^)/3'
_refine_ls_weighting_scheme calc
_refine_ls_wR_factor_gt 0.1717
_refine_ls_wR_factor_ref 0.1924
_reflns_number_gt 15096
_reflns_number_total 23484
_reflns_threshold_expression >2sigma(I)
_cod_data_source_file b711686a.txt
_cod_data_source_block structure1
_cod_depositor_comments
;
The following automatic conversions were performed:
'_symmetry_cell_setting' value 'Monoclinic' changed to 'monoclinic'
according to '/home/saulius/struct/CIF-dictionaries/cif_core.dic'
dictionary named 'cif_core.dic' version 2.4.1 from 2010-06-29.

Automatic conversion script
Id: cif_fix_enum 1527 2010-12-29 10:47:43Z saulius 
;
_cod_original_sg_symbol_H-M P2(1)/n
_cod_original_formula_sum 'C150 H169 Ga6 N12 O33.50'
_cod_database_code 7003084

loop_
_symmetry_equiv_pos_as_xyz
'x, y, z'
'-x+1/2, y+1/2, -z+1/2'
'-x, -y, -z'
'x-1/2, -y-1/2, z-1/2'

loop_
_atom_site_label
_atom_site_type_symbol
_atom_site_fract_x
_atom_site_fract_y
_atom_site_fract_z
_atom_site_U_iso_or_equiv
_atom_site_adp_type
_atom_site_occupancy
_atom_site_symmetry_multiplicity
_atom_site_calc_flag
_atom_site_refinement_flags
_atom_site_disorder_assembly
_atom_site_disorder_group
Ga1 Ga 0.968347(17) -0.008780(10) 0.77262(2) 0.04178(9) Uani 1 1 d . . .
O1A O 0.94382(12) -0.06839(7) 0.81802(13) 0.0497(5) Uani 1 1 d . . .
O2A O 0.72272(11) -0.02642(7) 0.62739(13) 0.0474(4) Uani 1 1 d . A .
O3A O 0.97203(11) 0.05382(7) 0.71341(13) 0.0460(4) Uani 1 1 d . A .
O4A O 0.92664(14) 0.02911(8) 0.85653(15) 0.0555(5) Uani 1 1 d . . .
H4OA H 0.872(3) 0.0288(15) 0.836(3) 0.083 Uiso 1 1 d . . .
N1A N 0.85825(13) -0.00941(8) 0.68914(15) 0.0425(5) Uani 1 1 d . . .
N2A N 0.84369(13) 0.03034(8) 0.63381(16) 0.0448(5) Uani 1 1 d . A .
C1A C 0.87077(17) -0.09183(10) 0.80229(19) 0.0464(6) Uani 1 1 d . A .
C2A C 0.79879(17) -0.07927(10) 0.73575(19) 0.0451(6) Uani 1 1 d . . .
C3A C 0.72971(18) -0.11015(10) 0.7190(2) 0.0497(6) Uani 1 1 d . A .
H3A H 0.6827 -0.1023 0.6741 0.060 Uiso 1 1 calc R . .
C4A C 0.72699(19) -0.15186(10) 0.7655(2) 0.0520(7) Uani 1 1 d . . .
C5A C 0.6580(2) -0.18417(11) 0.7464(2) 0.0601(8) Uani 1 1 d . A .
H5A H 0.6120 -0.1779 0.6995 0.072 Uiso 1 1 calc R . .
C6A C 0.6573(2) -0.22375(12) 0.7945(3) 0.0662(9) Uani 1 1 d . . .
H6A H 0.6115 -0.2455 0.7801 0.079 Uiso 1 1 calc R A .
C7A C 0.7238(2) -0.23297(12) 0.8658(3) 0.0691(10) Uani 1 1 d . A .
H7A H 0.7212 -0.2600 0.9003 0.083 Uiso 1 1 calc R . .
C8A C 0.7924(2) -0.20322(11) 0.8857(2) 0.0611(8) Uani 1 1 d . . .
H8A H 0.8374 -0.2102 0.9331 0.073 Uiso 1 1 calc R A .
C9A C 0.79601(19) -0.16209(10) 0.8355(2) 0.0521(7) Uani 1 1 d . A .
C10A C 0.86568(19) -0.13102(10) 0.8511(2) 0.0505(6) Uani 1 1 d . . .
H10A H 0.9115 -0.1377 0.8980 0.061 Uiso 1 1 calc R A .
C11A C 0.79221(16) -0.03640(10) 0.68170(19) 0.0444(6) Uani 1 1 d . A .
C12A C 0.90723(17) 0.06128(10) 0.65264(19) 0.0457(6) Uani 1 1 d . . .
C13A C 0.89868(17) 0.10532(10) 0.60331(19) 0.0472(6) Uani 1 1 d . A .
H13A H 0.8522 0.1084 0.5558 0.057 Uiso 1 1 calc R . .
C14A C 0.95364(17) 0.14175(10) 0.6221(2) 0.0471(6) Uani 1 1 d . . .
H14A H 1.0014 0.1369 0.6678 0.056 Uiso 1 1 calc R A .
C15A C 0.94678(17) 0.18862(10) 0.5784(2) 0.0474(6) Uani 1 1 d . A .
C16A C 0.99709(19) 0.22743(10) 0.6176(2) 0.0533(7) Uani 1 1 d . . .
H16A H 1.0369 0.2223 0.6697 0.064 Uiso 1 1 calc R A .
C17A C 0.9893(2) 0.27343(11) 0.5810(3) 0.0646(9) Uani 1 1 d . A .
H17A H 1.0222 0.2998 0.6092 0.078 Uiso 1 1 calc R . .
C18A C 0.9346(2) 0.28087(13) 0.5049(3) 0.0703(10) Uani 1 1 d . . .
H18A H 0.9296 0.3124 0.4802 0.084 Uiso 1 1 calc R A .
C19A C 0.8858(2) 0.24229(13) 0.4632(2) 0.0648(9) Uani 1 1 d . A .
H19A H 0.8485 0.2473 0.4097 0.078 Uiso 1 1 calc R . .
C20A C 0.89195(18) 0.19666(11) 0.5003(2) 0.0538(7) Uani 1 1 d . . .
H20A H 0.8584 0.1705 0.4720 0.065 Uiso 1 1 calc R A .
C21A C 0.9605(4) 0.0762(2) 0.8928(5) 0.0603(17) Uani 0.50 1 d P A 1
H21A H 0.9395 0.1030 0.8527 0.072 Uiso 0.50 1 calc PR A 1
H21B H 1.0216 0.0758 0.9070 0.072 Uiso 0.50 1 calc PR A 1
C22A C 0.9337(5) 0.0848(3) 0.9712(4) 0.152(3) Uani 0.50 1 d P A 1
C211 C 0.9547(9) 0.0341(5) 0.9406(6) 0.129(5) Uani 0.50 1 d P A 2
H21C H 1.0155 0.0296 0.9590 0.155 Uiso 0.50 1 calc PR A 2
H21D H 0.9300 0.0081 0.9665 0.155 Uiso 0.50 1 calc PR A 2
C221 C 0.9337(5) 0.0848(3) 0.9712(4) 0.152(3) Uani 0.50 1 d P A 2
Ga2 Ga 0.733951(17) 0.019838(11) 0.54413(2) 0.04325(9) Uani 1 1 d . . .
O1B O 0.68550(13) 0.07769(8) 0.57368(14) 0.0521(5) Uani 1 1 d . A .
O2B O 0.72994(11) 0.10971(7) 0.34278(12) 0.0445(4) Uani 1 1 d . A .
O3B O 0.78492(12) -0.03322(7) 0.49324(13) 0.0457(4) Uani 1 1 d . A .
O4B O 0.62012(13) -0.00210(9) 0.47102(15) 0.0523(5) Uani 1 1 d . A .
H4OB H 0.613(3) 0.0019(17) 0.428(3) 0.078 Uiso 1 1 d . . .
N1B N 0.75197(13) 0.05469(8) 0.44791(14) 0.0413(5) Uani 1 1 d . A .
N2B N 0.79053(13) 0.02683(8) 0.40052(15) 0.0425(5) Uani 1 1 d . . .
C1B C 0.65161(16) 0.11523(10) 0.5251(2) 0.0477(6) Uani 1 1 d . . .
C2B C 0.66843(15) 0.12677(10) 0.44898(19) 0.0458(6) Uani 1 1 d . A .
C3B C 0.63227(17) 0.16749(10) 0.4045(2) 0.0516(7) Uani 1 1 d . . .
H3B H 0.6440 0.1745 0.3542 0.062 Uiso 1 1 calc R A .
C4B C 0.57929(18) 0.19890(10) 0.4300(2) 0.0558(8) Uani 1 1 d . A .
C5B C 0.5411(2) 0.24042(11) 0.3845(3) 0.0640(9) Uani 1 1 d . . .
H5B H 0.5509 0.2474 0.3331 0.077 Uiso 1 1 calc R A .
C6B C 0.4914(2) 0.27036(12) 0.4117(3) 0.0735(11) Uani 1 1 d . A .
H6B H 0.4668 0.2980 0.3800 0.088 Uiso 1 1 calc R . .
C7B C 0.4764(2) 0.26043(12) 0.4867(3) 0.0735(11) Uani 1 1 d . . .
H7B H 0.4418 0.2818 0.5060 0.088 Uiso 1 1 calc R A .
C8B C 0.5103(2) 0.22061(12) 0.5329(3) 0.0691(10) Uani 1 1 d . A .
H8B H 0.4986 0.2144 0.5835 0.083 Uiso 1 1 calc R . .
C9B C 0.56363(18) 0.18806(11) 0.5056(2) 0.0575(8) Uani 1 1 d . . .
C10B C 0.59926(18) 0.14664(11) 0.5506(2) 0.0549(7) Uani 1 1 d . A .
H10B H 0.5871 0.1397 0.6008 0.066 Uiso 1 1 calc R . .
C11B C 0.71997(15) 0.09613(9) 0.41140(18) 0.0432(6) Uani 1 1 d . . .
C12B C 0.80114(17) -0.01917(10) 0.4275(2) 0.0461(6) Uani 1 1 d . A .
C13B C 0.82404(19) -0.05449(11) 0.3717(2) 0.0528(7) Uani 1 1 d . . .
H13B H 0.8523 -0.0431 0.3343 0.063 Uiso 1 1 calc R A .
C14B C 0.80598(18) -0.10207(11) 0.3727(2) 0.0541(7) Uani 1 1 d . A .
H14B H 0.7885 -0.1133 0.4180 0.065 Uiso 1 1 calc R . .
C15B C 0.81047(18) -0.13852(11) 0.3106(2) 0.0523(7) Uani 1 1 d . . .
C16B C 0.7813(2) -0.18564(11) 0.3156(2) 0.0620(8) Uani 1 1 d . A .
H16B H 0.7635 -0.1945 0.3619 0.074 Uiso 1 1 calc R . .
C17B C 0.7778(2) -0.22016(13) 0.2540(3) 0.0710(10) Uani 1 1 d . . .
H17B H 0.7573 -0.2521 0.2583 0.085 Uiso 1 1 calc R A .
C18B C 0.8039(2) -0.20801(13) 0.1870(3) 0.0664(9) Uani 1 1 d . A .
H18B H 0.7999 -0.2312 0.1442 0.080 Uiso 1 1 calc R . .
C19B C 0.8362(2) -0.16153(12) 0.1817(2) 0.0629(8) Uani 1 1 d . . .
H19B H 0.8556 -0.1532 0.1361 0.075 Uiso 1 1 calc R A .
C20B C 0.8400(2) -0.12732(11) 0.2440(2) 0.0576(8) Uani 1 1 d . A .
H20B H 0.8630 -0.0959 0.2410 0.069 Uiso 1 1 calc R . .
C21B C 0.5714(2) -0.04364(16) 0.4845(3) 0.0790(12) Uani 1 1 d . . .
H21E H 0.5728 -0.0446 0.5433 0.095 Uiso 1 1 calc R A .
H21F H 0.5131 -0.0392 0.4509 0.095 Uiso 1 1 calc R . .
C22B C 0.6021(3) -0.08993(16) 0.4625(4) 0.114(2) Uani 1 1 d . A .
H22A H 0.5899 -0.0920 0.4023 0.171 Uiso 1 1 calc R . .
H22B H 0.5752 -0.1171 0.4823 0.171 Uiso 1 1 calc R . .
H22C H 0.6620 -0.0918 0.4882 0.171 Uiso 1 1 calc R . .
Ga3 Ga 0.797494(17) 0.065650(10) 0.299731(19) 0.04168(9) Uani 1 1 d . A .
O1C O 0.70666(11) 0.03136(7) 0.22787(13) 0.0491(5) Uani 1 1 d . . .
O2C O 0.92166(11) -0.00463(7) 0.15363(13) 0.0444(4) Uani 1 1 d . . .
O3C O 0.90198(11) 0.09682(7) 0.36111(12) 0.0442(4) Uani 1 1 d . . .
O4C O 0.79043(13) 0.11916(8) 0.21003(14) 0.0540(5) Uani 1 1 d . . .
H4OC H 0.830(3) 0.1228(15) 0.186(3) 0.081 Uiso 1 1 d . . .
N1C N 0.87645(13) 0.02884(8) 0.25580(15) 0.0423(5) Uani 1 1 d . . .
N2C N 0.95945(13) 0.04344(8) 0.28999(15) 0.0424(5) Uani 1 1 d . . .
C1C C 0.70566(16) 0.00169(9) 0.16485(18) 0.0424(6) Uani 1 1 d . A .
C2C C 0.77833(16) -0.01175(9) 0.14185(18) 0.0410(5) Uani 1 1 d . . .
C3C C 0.77019(16) -0.04330(9) 0.07627(18) 0.0440(6) Uani 1 1 d . A .
H3C H 0.8185 -0.0525 0.0621 0.053 Uiso 1 1 calc R . .
C4C C 0.69371(17) -0.06236(9) 0.02952(19) 0.0455(6) Uani 1 1 d . . .
C5C C 0.68571(18) -0.09490(10) -0.0383(2) 0.0520(7) Uani 1 1 d . A .
H5C H 0.7338 -0.1058 -0.0512 0.062 Uiso 1 1 calc R . .
C6C C 0.60958(19) -0.11047(11) -0.0846(2) 0.0554(7) Uani 1 1 d . . .
H6C H 0.6046 -0.1317 -0.1303 0.067 Uiso 1 1 calc R A .
C7C C 0.53815(18) -0.09477(11) -0.0644(2) 0.0534(7) Uani 1 1 d . A .
H7C H 0.4853 -0.1056 -0.0971 0.064 Uiso 1 1 calc R . .
C8C C 0.54337(17) -0.06443(10) 0.0009(2) 0.0476(6) Uani 1 1 d . . .
H8C H 0.4945 -0.0545 0.0132 0.057 Uiso 1 1 calc R A .
C9C C 0.62141(16) -0.04758(9) 0.05050(18) 0.0435(6) Uani 1 1 d . A .
C10C C 0.63019(16) -0.01619(9) 0.11808(18) 0.0439(6) Uani 1 1 d . . .
H10C H 0.5820 -0.0068 0.1323 0.053 Uiso 1 1 calc R A .
C11C C 0.86226(15) 0.00493(9) 0.18489(18) 0.0407(5) Uani 1 1 d . A .
C12C C 0.96563(16) 0.07956(10) 0.34383(18) 0.0429(6) Uani 1 1 d . A .
C13C C 1.04578(17) 0.10205(10) 0.37815(18) 0.0456(6) Uani 1 1 d . . .
H13C H 1.0942 0.0857 0.3747 0.055 Uiso 1 1 calc R A .
C14C C 1.05190(19) 0.14581(10) 0.4147(2) 0.0524(7) Uani 1 1 d . A .
H14C H 1.0031 0.1579 0.4248 0.063 Uiso 1 1 calc R . .
C15C C 1.1252(2) 0.17746(12) 0.4411(2) 0.0577(8) Uani 1 1 d . . .
C16C C 1.1133(3) 0.22579(13) 0.4616(3) 0.0763(11) Uani 1 1 d . A .
H16C H 1.0594 0.2365 0.4602 0.092 Uiso 1 1 calc R . .
C17C C 1.1786(3) 0.25841(15) 0.4839(3) 0.0866(13) Uani 1 1 d . . .
H17C H 1.1701 0.2910 0.4991 0.104 Uiso 1 1 calc R A .
C18C C 1.2560(3) 0.24319(15) 0.4838(3) 0.0830(12) Uani 1 1 d . A .
H18C H 1.3010 0.2656 0.4986 0.100 Uiso 1 1 calc R . .
C19C C 1.2692(2) 0.19622(15) 0.4626(3) 0.0719(10) Uani 1 1 d . . .
H19C H 1.3230 0.1860 0.4631 0.086 Uiso 1 1 calc R A .
C20C C 1.2035(2) 0.16358(13) 0.4405(2) 0.0628(8) Uani 1 1 d . A .
H20C H 1.2125 0.1312 0.4247 0.075 Uiso 1 1 calc R . .
C21C C 0.7176(2) 0.13692(14) 0.1513(3) 0.0754(11) Uani 1 1 d . A .
H21G H 0.7210 0.1730 0.1480 0.091 Uiso 1 1 calc R . .
H21H H 0.6692 0.1290 0.1706 0.091 Uiso 1 1 calc R . .
C22C C 0.7048(4) 0.11565(15) 0.0670(3) 0.1055(18) Uani 1 1 d . . .
H22D H 0.7476 0.1280 0.0437 0.158 Uiso 1 1 calc R A .
H22E H 0.6502 0.1252 0.0312 0.158 Uiso 1 1 calc R . .
H22F H 0.7083 0.0799 0.0710 0.158 Uiso 1 1 calc R . .
O1S O 0.76969(17) 0.03454(11) 0.8286(2) 0.0611(8) Uani 0.75 1 d P B 1
H1S H 0.7428 0.0538 0.7918 0.092 Uiso 0.75 1 calc PR B 1
C11S C 0.7154(3) 0.00459(17) 0.8538(3) 0.0619(11) Uani 0.75 1 d P B 1
H11E H 0.7478 -0.0172 0.8983 0.074 Uiso 0.75 1 calc PR B 1
H11F H 0.6857 -0.0164 0.8067 0.074 Uiso 0.75 1 calc PR B 1
C12S C 0.6557(3) 0.03029(18) 0.8831(4) 0.0725(14) Uani 0.75 1 d P B 1
H12G H 0.6832 0.0566 0.9204 0.109 Uiso 0.75 1 calc PR B 1
H12H H 0.6298 0.0075 0.9129 0.109 Uiso 0.75 1 calc PR B 1
H12I H 0.6132 0.0443 0.8361 0.109 Uiso 0.75 1 calc PR B 1
O2S O 0.92909(15) 0.14067(9) 0.16913(17) 0.0668(6) Uani 1 1 d . . .
H2S H 0.9607 0.1202 0.1571 0.100 Uiso 1 1 calc R . .
C21S C 0.9751(2) 0.18473(12) 0.2012(2) 0.0650(9) Uani 1 1 d . . .
H21I H 0.9970 0.1995 0.1585 0.078 Uiso 1 1 calc R . .
H21J H 1.0225 0.1766 0.2498 0.078 Uiso 1 1 calc R . .
C22S C 0.9190(3) 0.22024(15) 0.2256(3) 0.0904(13) Uani 1 1 d . . .
H22G H 0.8689 0.2249 0.1792 0.136 Uiso 1 1 calc R . .
H22H H 0.9475 0.2517 0.2402 0.136 Uiso 1 1 calc R . .
H22I H 0.9039 0.2074 0.2732 0.136 Uiso 1 1 calc R . .
O3S O 0.4624(3) 0.8665(3) 0.2661(4) 0.198(3) Uani 1 1 d D . .
H3S H 0.4155 0.8534 0.2503 0.298 Uiso 1 1 calc R . .
C31S C 0.4966(6) 0.8686(5) 0.1996(7) 0.283(8) Uani 1 1 d D . .
H31A H 0.4706 0.8424 0.1600 0.340 Uiso 1 1 calc R . .
H31B H 0.4805 0.9002 0.1709 0.340 Uiso 1 1 calc R . .
C32S C 0.5806(5) 0.8639(3) 0.2174(6) 0.176(4) Uani 1 1 d D . .
H32A H 0.6070 0.8954 0.2369 0.264 Uiso 1 1 calc R . .
H32B H 0.5946 0.8540 0.1675 0.264 Uiso 1 1 calc R . .
H32C H 0.6004 0.8391 0.2605 0.264 Uiso 1 1 calc R . .
O4S O 0.7034(2) 0.10771(11) 0.7301(2) 0.0619(8) Uani 0.75 1 d P C 1
H4S H 0.7024 0.0943 0.6852 0.093 Uiso 0.75 1 calc PR C 1
C41S C 0.7596(4) 0.15067(18) 0.7442(3) 0.0728(13) Uani 0.75 1 d P C 1
H41A H 0.8169 0.1397 0.7504 0.087 Uiso 0.75 1 calc PR C 1
H41B H 0.7427 0.1730 0.6961 0.087 Uiso 0.75 1 calc PR C 1
C42S C 0.7566(4) 0.1761(2) 0.8172(3) 0.0786(15) Uani 0.75 1 d P C 1
H42A H 0.7016 0.1906 0.8082 0.118 Uiso 0.75 1 calc PR C 1
H42B H 0.7984 0.2020 0.8299 0.118 Uiso 0.75 1 calc PR C 1
H42C H 0.7675 0.1531 0.8636 0.118 Uiso 0.75 1 calc PR C 1
O51S O 0.59399(14) 0.00944(11) 0.31102(16) 0.0716(9) Uani 0.810(6) 1 d P D 1
H51S H 0.6280 0.0052 0.2841 0.107 Uiso 0.810(6) 1 calc PR D 1
C511 C 0.5320(4) 0.0511(3) 0.2698(4) 0.102(2) Uani 0.810(6) 1 d P D 1
H51A H 0.5644 0.0797 0.2611 0.122 Uiso 0.810(6) 1 calc PR D 1
H51B H 0.4985 0.0396 0.2147 0.122 Uiso 0.810(6) 1 calc PR D 1
C521 C 0.4826(4) 0.0653(2) 0.3099(4) 0.122(2) Uani 0.810(6) 1 d P D 1
O52S O 0.59399(14) 0.00944(11) 0.31102(16) 0.0716(9) Uani 0.19 1 d P D 2
H52S H 0.6028 -0.0168 0.3381 0.107 Uiso 0.190(6) 1 calc PR D 2
C512 C 0.5108(6) 0.0162(4) 0.2784(6) 0.020(2) Uiso 0.190(6) 1 d P D 2
H51C H 0.4810 -0.0115 0.2943 0.024 Uiso 0.190(6) 1 calc PR D 2
H51D H 0.4964 0.0169 0.2173 0.024 Uiso 0.190(6) 1 calc PR D 2
C522 C 0.4826(4) 0.0653(2) 0.3099(4) 0.122(2) Uani 0.19 1 d P D 2
O1W O 0.6514(12) 0.0594(7) 0.7211(12) 0.134(6) Uiso 0.25 1 d P E 2

loop_
_atom_site_aniso_label
_atom_site_aniso_U_11
_atom_site_aniso_U_22
_atom_site_aniso_U_33
_atom_site_aniso_U_23
_atom_site_aniso_U_13
_atom_site_aniso_U_12
Ga1 0.03080(15) 0.03545(15) 0.05702(19) -0.00682(12) 0.00964(12) -0.00195(10)
O1A 0.0386(10) 0.0461(10) 0.0623(12) 0.0017(9) 0.0114(9) -0.0053(8)
O2A 0.0333(9) 0.0476(10) 0.0599(12) -0.0027(9) 0.0112(8) -0.0063(8)
O3A 0.0329(9) 0.0375(9) 0.0619(12) -0.0035(8) 0.0050(8) -0.0057(7)
O4A 0.0409(11) 0.0571(12) 0.0679(14) -0.0208(11) 0.0149(10) -0.0047(9)
N1A 0.0316(10) 0.0361(10) 0.0563(13) -0.0042(9) 0.0077(9) -0.0041(8)
N2A 0.0313(10) 0.0393(11) 0.0597(14) -0.0017(10) 0.0071(9) -0.0031(9)
C1A 0.0363(13) 0.0419(13) 0.0626(17) -0.0063(12) 0.0172(12) -0.0019(11)
C2A 0.0393(13) 0.0376(12) 0.0601(16) -0.0088(12) 0.0171(12) -0.0042(10)
C3A 0.0408(14) 0.0422(14) 0.0695(18) -0.0101(13) 0.0216(13) -0.0058(11)
C4A 0.0497(16) 0.0382(13) 0.076(2) -0.0108(13) 0.0306(15) -0.0048(12)
C5A 0.0562(18) 0.0452(15) 0.089(2) -0.0153(16) 0.0370(17) -0.0105(13)
C6A 0.067(2) 0.0428(15) 0.100(3) -0.0119(17) 0.042(2) -0.0141(15)
C7A 0.079(2) 0.0413(15) 0.104(3) -0.0052(17) 0.054(2) -0.0094(16)
C8A 0.066(2) 0.0461(15) 0.080(2) -0.0031(15) 0.0342(18) 0.0015(14)
C9A 0.0520(16) 0.0390(13) 0.074(2) -0.0069(13) 0.0321(15) -0.0026(12)
C10A 0.0452(15) 0.0434(14) 0.0652(18) -0.0036(13) 0.0200(13) 0.0010(12)
C11A 0.0346(12) 0.0386(12) 0.0608(16) -0.0084(12) 0.0154(11) -0.0041(10)
C12A 0.0339(12) 0.0375(12) 0.0637(17) -0.0053(12) 0.0112(12) -0.0043(10)
C13A 0.0348(13) 0.0410(13) 0.0622(17) 0.0008(12) 0.0084(12) -0.0019(10)
C14A 0.0359(13) 0.0395(13) 0.0631(17) -0.0022(12) 0.0103(12) 0.0003(10)
C15A 0.0399(14) 0.0369(12) 0.0658(18) -0.0017(12) 0.0162(12) 0.0020(11)
C16A 0.0515(16) 0.0388(13) 0.0695(19) -0.0033(13) 0.0175(14) -0.0031(12)
C17A 0.074(2) 0.0361(14) 0.086(2) -0.0030(15) 0.0253(19) -0.0014(14)
C18A 0.078(2) 0.0460(17) 0.089(3) 0.0137(17) 0.027(2) 0.0097(16)
C19A 0.067(2) 0.0539(18) 0.072(2) 0.0072(16) 0.0177(17) 0.0161(16)
C20A 0.0437(15) 0.0462(15) 0.070(2) -0.0021(14) 0.0139(14) 0.0070(12)
C21A 0.052(3) 0.047(3) 0.086(5) -0.022(3) 0.026(3) -0.004(3)
C22A 0.196(7) 0.135(6) 0.113(5) -0.066(4) 0.025(5) 0.019(5)
C211 0.167(11) 0.141(10) 0.071(6) 0.009(6) 0.025(7) 0.099(9)
C221 0.196(7) 0.135(6) 0.113(5) -0.066(4) 0.025(5) 0.019(5)
Ga2 0.02998(15) 0.04104(16) 0.05728(19) -0.00543(13) 0.01053(12) -0.00217(11)
O1B 0.0433(11) 0.0516(11) 0.0626(13) -0.0116(10) 0.0176(9) 0.0024(9)
O2B 0.0377(9) 0.0364(9) 0.0579(11) -0.0039(8) 0.0118(8) 0.0078(7)
O3B 0.0399(10) 0.0377(9) 0.0599(12) -0.0019(8) 0.0154(9) 0.0005(8)
O4B 0.0343(10) 0.0578(12) 0.0620(13) -0.0054(11) 0.0098(9) -0.0068(9)
N1B 0.0314(10) 0.0384(10) 0.0537(13) -0.0045(9) 0.0115(9) 0.0037(8)
N2B 0.0356(11) 0.0344(10) 0.0582(13) -0.0052(9) 0.0148(10) 0.0041(8)
C1B 0.0337(13) 0.0408(13) 0.0678(18) -0.0114(13) 0.0136(12) -0.0020(10)
C2B 0.0291(12) 0.0399(13) 0.0661(17) -0.0092(12) 0.0106(11) 0.0030(10)
C3B 0.0381(14) 0.0402(13) 0.076(2) -0.0088(13) 0.0166(13) 0.0021(11)
C4B 0.0372(14) 0.0397(13) 0.092(2) -0.0083(14) 0.0209(15) 0.0005(11)
C5B 0.0491(17) 0.0424(15) 0.102(3) 0.0014(16) 0.0250(17) 0.0096(13)
C6B 0.056(2) 0.0454(16) 0.122(3) 0.0004(19) 0.032(2) 0.0098(15)
C7B 0.0533(19) 0.0484(17) 0.124(3) -0.015(2) 0.034(2) 0.0086(15)
C8B 0.0510(18) 0.0518(17) 0.113(3) -0.0175(19) 0.0368(19) 0.0003(14)
C9B 0.0398(14) 0.0389(13) 0.095(2) -0.0157(15) 0.0218(15) -0.0007(11)
C10B 0.0412(15) 0.0481(15) 0.079(2) -0.0166(15) 0.0237(14) -0.0058(12)
C11B 0.0307(12) 0.0337(11) 0.0616(17) -0.0075(11) 0.0080(11) 0.0006(9)
C12B 0.0350(13) 0.0377(12) 0.0643(17) -0.0013(12) 0.0126(12) 0.0036(10)
C13B 0.0453(15) 0.0406(13) 0.075(2) -0.0007(14) 0.0213(14) 0.0051(12)
C14B 0.0451(15) 0.0417(14) 0.072(2) -0.0020(14) 0.0121(14) 0.0009(12)
C15B 0.0429(15) 0.0389(13) 0.074(2) -0.0043(13) 0.0158(14) -0.0013(11)
C16B 0.0570(18) 0.0446(15) 0.086(2) -0.0115(16) 0.0236(17) -0.0065(14)
C17B 0.059(2) 0.0468(17) 0.106(3) -0.0130(19) 0.022(2) -0.0102(15)
C18B 0.0514(18) 0.0545(18) 0.091(3) -0.0213(18) 0.0170(17) -0.0018(15)
C19B 0.0591(19) 0.0520(17) 0.078(2) -0.0051(16) 0.0213(17) 0.0078(15)
C20B 0.0562(18) 0.0378(14) 0.075(2) -0.0022(14) 0.0139(16) 0.0047(12)
C21B 0.0464(19) 0.080(3) 0.101(3) 0.006(2) 0.0067(19) -0.0220(18)
C22B 0.063(3) 0.064(3) 0.198(6) -0.006(3) 0.013(3) -0.016(2)
Ga3 0.03336(15) 0.03493(15) 0.05473(18) -0.00711(12) 0.00976(12) 0.00104(10)
O1C 0.0339(9) 0.0490(11) 0.0628(12) -0.0186(9) 0.0118(8) -0.0032(8)
O2C 0.0330(9) 0.0426(9) 0.0557(11) -0.0101(8) 0.0100(8) -0.0017(7)
O3C 0.0334(9) 0.0385(9) 0.0577(11) -0.0099(8) 0.0087(8) -0.0002(7)
O4C 0.0447(11) 0.0537(12) 0.0600(13) 0.0072(10) 0.0101(9) 0.0074(9)
N1C 0.0309(10) 0.0370(10) 0.0580(13) -0.0079(9) 0.0114(9) -0.0003(8)
N2C 0.0317(10) 0.0358(10) 0.0568(13) -0.0077(9) 0.0083(9) -0.0019(8)
C1C 0.0362(13) 0.0323(11) 0.0558(15) -0.0053(11) 0.0093(11) 0.0010(9)
C2C 0.0324(12) 0.0330(11) 0.0535(15) -0.0038(10) 0.0061(10) 0.0001(9)
C3C 0.0365(13) 0.0361(12) 0.0573(16) -0.0060(11) 0.0103(11) 0.0023(10)
C4C 0.0361(13) 0.0345(12) 0.0628(17) -0.0068(11) 0.0095(12) -0.0007(10)
C5C 0.0444(15) 0.0415(13) 0.0667(19) -0.0118(13) 0.0110(13) 0.0013(12)
C6C 0.0475(16) 0.0456(15) 0.0672(19) -0.0173(14) 0.0075(14) -0.0056(12)
C7C 0.0422(15) 0.0435(14) 0.0666(19) -0.0083(13) 0.0034(13) -0.0052(12)
C8C 0.0362(13) 0.0367(12) 0.0647(18) -0.0044(12) 0.0066(12) -0.0019(10)
C9C 0.0367(13) 0.0311(11) 0.0592(16) -0.0026(11) 0.0087(11) -0.0003(9)
C10C 0.0339(12) 0.0363(12) 0.0591(16) -0.0036(11) 0.0099(11) 0.0010(10)
C11C 0.0330(12) 0.0313(11) 0.0551(15) -0.0043(10) 0.0087(11) 0.0007(9)
C12C 0.0355(13) 0.0368(12) 0.0544(15) -0.0044(11) 0.0102(11) -0.0005(10)
C13C 0.0350(13) 0.0410(13) 0.0575(16) -0.0086(12) 0.0085(11) -0.0032(10)
C14C 0.0454(15) 0.0419(14) 0.0707(19) -0.0083(13) 0.0185(14) -0.0043(12)
C15C 0.0516(17) 0.0499(16) 0.075(2) -0.0165(15) 0.0238(15) -0.0119(13)
C16C 0.068(2) 0.0492(18) 0.113(3) -0.021(2) 0.030(2) -0.0099(16)
C17C 0.082(3) 0.053(2) 0.124(4) -0.021(2) 0.028(3) -0.0170(19)
C18C 0.076(3) 0.073(2) 0.101(3) -0.024(2) 0.028(2) -0.036(2)
C19C 0.057(2) 0.070(2) 0.093(3) -0.020(2) 0.0289(19) -0.0224(17)
C20C 0.0557(18) 0.0609(19) 0.076(2) -0.0226(17) 0.0252(16) -0.0166(15)
C21C 0.068(2) 0.061(2) 0.084(3) 0.0122(19) -0.0004(19) 0.0087(18)
C22C 0.155(5) 0.054(2) 0.076(3) -0.001(2) -0.015(3) 0.000(3)
O1S 0.0393(14) 0.0587(17) 0.089(2) 0.0209(16) 0.0248(14) 0.0019(13)
C11S 0.052(2) 0.061(2) 0.079(3) 0.004(2) 0.028(2) -0.005(2)
C12S 0.071(3) 0.058(3) 0.104(4) 0.004(3) 0.048(3) 0.010(2)
O2S 0.0670(15) 0.0529(13) 0.0863(17) 0.0040(12) 0.0315(13) 0.0103(11)
C21S 0.068(2) 0.0499(17) 0.083(2) 0.0026(17) 0.0303(18) 0.0036(16)
C22S 0.091(3) 0.059(2) 0.126(4) -0.017(2) 0.039(3) 0.010(2)
O3S 0.142(5) 0.311(9) 0.161(5) 0.014(5) 0.073(4) 0.027(5)
C31S 0.226(11) 0.415(19) 0.273(13) 0.174(13) 0.175(11) 0.221(13)
C32S 0.169(7) 0.139(6) 0.245(10) 0.080(6) 0.099(7) 0.047(5)
O4S 0.076(2) 0.0489(16) 0.0634(19) -0.0001(14) 0.0244(16) 0.0047(15)
C41S 0.098(4) 0.054(3) 0.066(3) 0.001(2) 0.024(3) -0.008(3)
C42S 0.086(4) 0.073(3) 0.079(3) -0.019(3) 0.027(3) -0.004(3)
O51S 0.0310(11) 0.115(2) 0.0659(16) -0.0118(14) 0.0092(10) 0.0018(12)
C511 0.059(3) 0.155(7) 0.077(4) 0.010(4) -0.002(3) 0.020(4)
C521 0.099(4) 0.119(4) 0.117(4) -0.024(3) -0.014(3) 0.059(3)
O52S 0.0310(11) 0.115(2) 0.0659(16) -0.0118(14) 0.0092(10) 0.0018(12)
C522 0.099(4) 0.119(4) 0.117(4) -0.024(3) -0.014(3) 0.059(3)

loop_
_atom_type_symbol
_atom_type_description
_atom_type_scat_dispersion_real
_atom_type_scat_dispersion_imag
_atom_type_scat_source
C C 0.0033 0.0016 'International Tables Vol C Tables 4.2.6.8 and 6.1.1.4'
H H 0.0000 0.0000 'International Tables Vol C Tables 4.2.6.8 and 6.1.1.4'
N N 0.0061 0.0033 'International Tables Vol C Tables 4.2.6.8 and 6.1.1.4'
O O 0.0106 0.0060 'International Tables Vol C Tables 4.2.6.8 and 6.1.1.4'
Ga Ga 0.2307 1.6083 'International Tables Vol C Tables 4.2.6.8 and 6.1.1.4'

loop_
_geom_angle_atom_site_label_1
_geom_angle_atom_site_label_2
_geom_angle_atom_site_label_3
_geom_angle
_geom_angle_site_symmetry_1
_geom_angle_site_symmetry_3
_geom_angle_publ_flag
O1A Ga1 O2C 100.55(9) . 3_756 ?
O1A Ga1 N1A 90.57(9) . . ?
O2C Ga1 N1A 168.76(9) 3_756 . ?
O1A Ga1 O3A 169.43(8) . . ?
O2C Ga1 O3A 89.77(8) 3_756 . ?
N1A Ga1 O3A 79.05(8) . . ?
O1A Ga1 O4A 89.56(10) . . ?
O2C Ga1 O4A 85.35(9) 3_756 . ?
N1A Ga1 O4A 93.23(10) . . ?
O3A Ga1 O4A 89.02(9) . . ?
O1A Ga1 N2C 92.68(9) . 3_756 ?
O2C Ga1 N2C 79.49(8) 3_756 3_756 ?
N1A Ga1 N2C 101.75(9) . 3_756 ?
O3A Ga1 N2C 91.43(9) . 3_756 ?
O4A Ga1 N2C 164.83(9) . 3_756 ?
C1A O1A Ga1 128.66(19) . . ?
C11A O2A Ga2 113.04(17) . . ?
C12A O3A Ga1 113.27(16) . . ?
C211 O4A C21A 60.2(7) . . ?
C211 O4A Ga1 133.5(4) . . ?
C21A O4A Ga1 124.2(3) . . ?
C11A N1A N2A 113.0(2) . . ?
C11A N1A Ga1 132.0(2) . . ?
N2A N1A Ga1 114.36(15) . . ?
C12A N2A N1A 111.1(2) . . ?
C12A N2A Ga2 139.5(2) . . ?
N1A N2A Ga2 109.23(15) . . ?
O1A C1A C10A 117.9(3) . . ?
O1A C1A C2A 124.0(3) . . ?
C10A C1A C2A 118.1(3) . . ?
C3A C2A C1A 118.6(3) . . ?
C3A C2A C11A 116.6(3) . . ?
C1A C2A C11A 124.8(2) . . ?
C4A C3A C2A 122.8(3) . . ?
C3A C4A C5A 122.7(3) . . ?
C3A C4A C9A 118.4(3) . . ?
C5A C4A C9A 118.9(3) . . ?
C6A C5A C4A 120.7(4) . . ?
C5A C6A C7A 120.7(3) . . ?
C8A C7A C6A 120.6(3) . . ?
C7A C8A C9A 120.1(4) . . ?
C10A C9A C8A 122.9(3) . . ?
C10A C9A C4A 118.2(3) . . ?
C8A C9A C4A 118.9(3) . . ?
C1A C10A C9A 123.6(3) . . ?
O2A C11A N1A 121.4(3) . . ?
O2A C11A C2A 119.9(2) . . ?
N1A C11A C2A 118.7(3) . . ?
O3A C12A N2A 122.2(3) . . ?
O3A C12A C13A 120.9(2) . . ?
N2A C12A C13A 116.9(3) . . ?
C14A C13A C12A 122.5(3) . . ?
C13A C14A C15A 125.7(3) . . ?
C20A C15A C16A 118.3(3) . . ?
C20A C15A C14A 123.3(3) . . ?
C16A C15A C14A 118.4(3) . . ?
C17A C16A C15A 120.6(3) . . ?
C18A C17A C16A 120.4(3) . . ?
C17A C18A C19A 120.1(3) . . ?
C20A C19A C18A 119.8(3) . . ?
C19A C20A C15A 120.8(3) . . ?
O4A C21A C22A 108.4(6) . . ?
O1B Ga2 O2A 101.96(9) . . ?
O1B Ga2 N1B 89.93(9) . . ?
O2A Ga2 N1B 167.90(9) . . ?
O1B Ga2 O3B 168.66(9) . . ?
O2A Ga2 O3B 89.26(8) . . ?
N1B Ga2 O3B 78.79(9) . . ?
O1B Ga2 N2A 93.17(9) . . ?
O2A Ga2 N2A 79.25(9) . . ?
N1B Ga2 N2A 102.55(10) . . ?
O3B Ga2 N2A 90.52(9) . . ?
O1B Ga2 O4B 90.05(9) . . ?
O2A Ga2 O4B 88.47(9) . . ?
N1B Ga2 O4B 89.31(10) . . ?
O3B Ga2 O4B 88.59(9) . . ?
N2A Ga2 O4B 167.70(10) . . ?
C1B O1B Ga2 127.85(19) . . ?
C11B O2B Ga3 114.23(16) . . ?
C12B O3B Ga2 112.65(17) . . ?
C21B O4B Ga2 127.4(2) . . ?
C11B N1B N2B 113.1(2) . . ?
C11B N1B Ga2 130.64(19) . . ?
N2B N1B Ga2 114.78(17) . . ?
C12B N2B N1B 110.8(2) . . ?
C12B N2B Ga3 137.9(2) . . ?
N1B N2B Ga3 110.33(16) . . ?
O1B C1B C10B 118.8(3) . . ?
O1B C1B C2B 124.1(2) . . ?
C10B C1B C2B 117.1(3) . . ?
C3B C2B C1B 119.6(3) . . ?
C3B C2B C11B 116.4(3) . . ?
C1B C2B C11B 124.0(3) . . ?
C2B C3B C4B 123.3(3) . . ?
C3B C4B C9B 117.3(3) . . ?
C3B C4B C5B 123.8(3) . . ?
C9B C4B C5B 119.0(3) . . ?
C6B C5B C4B 122.0(4) . . ?
C5B C6B C7B 119.5(4) . . ?
C8B C7B C6B 121.3(3) . . ?
C7B C8B C9B 120.5(4) . . ?
C10B C9B C4B 119.9(3) . . ?
C10B C9B C8B 122.5(4) . . ?
C4B C9B C8B 117.6(3) . . ?
C1B C10B C9B 122.9(3) . . ?
O2B C11B N1B 121.8(2) . . ?
O2B C11B C2B 118.6(2) . . ?
N1B C11B C2B 119.6(3) . . ?
O3B C12B N2B 122.7(3) . . ?
O3B C12B C13B 121.5(3) . . ?
N2B C12B C13B 115.5(3) . . ?
C14B C13B C12B 121.5(3) . . ?
C13B C14B C15B 126.3(3) . . ?
C16B C15B C20B 118.0(3) . . ?
C16B C15B C14B 119.4(3) . . ?
C20B C15B C14B 122.5(3) . . ?
C15B C16B C17B 121.3(4) . . ?
C18B C17B C16B 120.0(3) . . ?
C17B C18B C19B 120.0(3) . . ?
C18B C19B C20B 119.5(4) . . ?
C15B C20B C19B 121.1(3) . . ?
C22B C21B O4B 112.0(4) . . ?
O1C Ga3 O2B 95.24(8) . . ?
O1C Ga3 O3C 170.04(8) . . ?
O2B Ga3 O3C 94.02(8) . . ?
O1C Ga3 N1C 90.98(9) . . ?
O2B Ga3 N1C 171.91(9) . . ?
O3C Ga3 N1C 79.48(8) . . ?
O1C Ga3 N2B 92.56(10) . . ?
O2B Ga3 N2B 79.87(8) . . ?
O3C Ga3 N2B 92.68(9) . . ?
N1C Ga3 N2B 105.08(9) . . ?
O1C Ga3 O4C 90.95(10) . . ?
O2B Ga3 O4C 85.66(9) . . ?
O3C Ga3 O4C 86.08(9) . . ?
N1C Ga3 O4C 89.06(9) . . ?
N2B Ga3 O4C 165.36(9) . . ?
C1C O1C Ga3 128.89(17) . . ?
C11C O2C Ga1 114.27(17) . 3_756 ?
C12C O3C Ga3 113.88(16) . . ?
C21C O4C Ga3 126.9(2) . . ?
C11C N1C N2C 113.9(2) . . ?
C11C N1C Ga3 128.81(18) . . ?
N2C N1C Ga3 113.69(16) . . ?
C12C N2C N1C 111.1(2) . . ?
C12C N2C Ga1 138.93(18) . 3_756 ?
N1C N2C Ga1 109.08(15) . 3_756 ?
O1C C1C C10C 117.8(2) . . ?
O1C C1C C2C 123.9(2) . . ?
C10C C1C C2C 118.3(2) . . ?
C3C C2C C1C 119.0(2) . . ?
C3C C2C C11C 116.6(2) . . ?
C1C C2C C11C 124.4(2) . . ?
C2C C3C C4C 122.9(3) . . ?
C3C C4C C5C 122.6(3) . . ?
C3C C4C C9C 118.0(2) . . ?
C5C C4C C9C 119.4(2) . . ?
C6C C5C C4C 120.5(3) . . ?
C5C C6C C7C 119.6(3) . . ?
C8C C7C C6C 121.6(3) . . ?
C7C C8C C9C 120.3(3) . . ?
C10C C9C C8C 122.6(3) . . ?
C10C C9C C4C 118.8(2) . . ?
C8C C9C C4C 118.5(3) . . ?
C1C C10C C9C 122.9(3) . . ?
O2C C11C N1C 121.0(2) . . ?
O2C C11C C2C 119.3(2) . . ?
N1C C11C C2C 119.7(2) . . ?
O3C C12C N2C 121.8(2) . . ?
O3C C12C C13C 120.1(2) . . ?
N2C C12C C13C 117.9(2) . . ?
C14C C13C C12C 120.2(3) . . ?
C13C C14C C15C 127.7(3) . . ?
C20C C15C C16C 118.1(3) . . ?
C20C C15C C14C 124.2(3) . . ?
C16C C15C C14C 117.6(3) . . ?
C17C C16C C15C 121.0(4) . . ?
C18C C17C C16C 119.4(4) . . ?
C19C C18C C17C 120.8(3) . . ?
C18C C19C C20C 119.7(4) . . ?
C15C C20C C19C 121.0(3) . . ?
O4C C21C C22C 112.7(4) . . ?
O1S C11S C12S 114.5(4) . . ?
O2S C21S C22S 109.1(3) . . ?
C32S C31S O3S 117.5(9) . . ?
C42S C41S O4S 109.8(4) . . ?
C521 C511 O51S 116.1(6) . . ?

loop_
_geom_bond_atom_site_label_1
_geom_bond_atom_site_label_2
_geom_bond_distance
_geom_bond_site_symmetry_2
_geom_bond_publ_flag
Ga1 O1A 1.898(2) . ?
Ga1 O2C 1.948(2) 3_756 ?
Ga1 N1A 1.981(2) . ?
Ga1 O3A 1.993(2) . ?
Ga1 O4A 2.043(2) . ?
Ga1 N2C 2.067(2) 3_756 ?
O1A C1A 1.347(3) . ?
O2A C11A 1.291(3) . ?
O2A Ga2 1.944(2) . ?
O3A C12A 1.281(3) . ?
O4A C211 1.369(10) . ?
O4A C21A 1.469(6) . ?
N1A C11A 1.314(3) . ?
N1A N2A 1.408(3) . ?
N2A C12A 1.331(3) . ?
N2A Ga2 2.045(2) . ?
C1A C10A 1.371(4) . ?
C1A C2A 1.437(4) . ?
C2A C3A 1.401(4) . ?
C2A C11A 1.470(4) . ?
C3A C4A 1.393(4) . ?
C4A C5A 1.423(4) . ?
C4A C9A 1.427(5) . ?
C5A C6A 1.356(5) . ?
C6A C7A 1.410(6) . ?
C7A C8A 1.375(5) . ?
C8A C9A 1.421(4) . ?
C9A C10A 1.413(4) . ?
C12A C13A 1.448(4) . ?
C13A C14A 1.335(4) . ?
C14A C15A 1.467(4) . ?
C15A C20A 1.392(4) . ?
C15A C16A 1.399(4) . ?
C16A C17A 1.390(4) . ?
C17A C18A 1.363(5) . ?
C18A C19A 1.396(5) . ?
C19A C20A 1.386(5) . ?
C21A C22A 1.540(10) . ?
Ga2 O1B 1.913(2) . ?
Ga2 N1B 1.986(2) . ?
Ga2 O3B 2.0059(19) . ?
Ga2 O4B 2.050(2) . ?
O1B C1B 1.335(4) . ?
O2B C11B 1.277(4) . ?
O2B Ga3 1.9429(18) . ?
O3B C12B 1.280(4) . ?
O4B C21B 1.460(4) . ?
N1B C11B 1.327(3) . ?
N1B N2B 1.398(3) . ?
N2B C12B 1.331(3) . ?
N2B Ga3 2.042(2) . ?
C1B C10B 1.390(4) . ?
C1B C2B 1.434(4) . ?
C2B C3B 1.381(4) . ?
C2B C11B 1.480(4) . ?
C3B C4B 1.397(4) . ?
C4B C9B 1.412(5) . ?
C4B C5B 1.416(5) . ?
C5B C6B 1.348(5) . ?
C6B C7B 1.391(6) . ?
C7B C8B 1.365(6) . ?
C8B C9B 1.436(4) . ?
C9B C10B 1.398(5) . ?
C12B C13B 1.479(4) . ?
C13B C14B 1.337(4) . ?
C14B C15B 1.467(4) . ?
C15B C16B 1.390(4) . ?
C15B C20B 1.394(5) . ?
C16B C17B 1.394(5) . ?
C17B C18B 1.373(6) . ?
C18B C19B 1.396(5) . ?
C19B C20B 1.397(5) . ?
C21B C22B 1.457(6) . ?
Ga3 O1C 1.903(2) . ?
Ga3 O3C 1.9629(18) . ?
Ga3 N1C 1.983(2) . ?
Ga3 O4C 2.086(2) . ?
O1C C1C 1.336(3) . ?
O2C C11C 1.292(3) . ?
O2C Ga1 1.948(2) 3_756 ?
O3C C12C 1.285(3) . ?
O4C C21C 1.422(4) . ?
N1C C11C 1.325(3) . ?
N1C N2C 1.410(3) . ?
N2C C12C 1.327(3) . ?
N2C Ga1 2.067(2) 3_756 ?
C1C C10C 1.380(4) . ?
C1C C2C 1.442(4) . ?
C2C C3C 1.380(4) . ?
C2C C11C 1.466(3) . ?
C3C C4C 1.404(4) . ?
C4C C5C 1.426(4) . ?
C4C C9C 1.428(4) . ?
C5C C6C 1.365(4) . ?
C6C C7C 1.416(4) . ?
C7C C8C 1.364(4) . ?
C8C C9C 1.418(4) . ?
C9C C10C 1.402(4) . ?
C12C C13C 1.446(4) . ?
C13C C14C 1.336(4) . ?
C14C C15C 1.469(4) . ?
C15C C20C 1.381(5) . ?
C15C C16C 1.395(5) . ?
C16C C17C 1.384(5) . ?
C17C C18C 1.375(6) . ?
C18C C19C 1.368(6) . ?
C19C C20C 1.388(4) . ?
C21C C22C 1.497(6) . ?
O1S C11S 1.388(5) . ?
C11S C12S 1.434(6) . ?
O2S C21S 1.450(4) . ?
C21S C22S 1.497(5) . ?
O3S C31S 1.410(9) . ?
C31S C32S 1.370(10) . ?
O4S C41S 1.485(6) . ?
C41S C42S 1.432(7) . ?
O51S C511 1.565(7) . ?
C511 C521 1.282(8) . ?

loop_
_geom_hbond_atom_site_label_D
_geom_hbond_atom_site_label_H
_geom_hbond_atom_site_label_A
_geom_hbond_distance_DH
_geom_hbond_distance_HA
_geom_hbond_distance_DA
_geom_hbond_angle_DHA
_geom_hbond_site_symmetry_A
O4A H4OA O1S 0.89(4) 1.70(4) 2.561(4) 161(4) .
O4B H4OB O51S 0.71(4) 1.92(4) 2.632(4) 177(5) .
O4B H4OB O52S 0.71(4) 1.92(4) 2.632(4) 177(5) .
O4C H4OC O2S 0.89(4) 1.84(4) 2.698(3) 161(4) .
O1S H1S O4S 0.84 1.82 2.634(4) 164.2 .
O2S H2S O1A 0.84 2.09 2.880(3) 155.5 3_756
O4S H4S O1B 0.84 1.88 2.703(4) 166.2 .
O51S H51S O1C 0.84 1.98 2.747(3) 151.0 .
O52S H52S O4B 0.84 2.22 2.632(4) 110.4 .
